data_7154731
loop_
_publ_author_name
'Maeda, Chihiro'
'Kurihara, Kosuke'
'Masuda, Motoki'
'Yoshioka, Naoki'

_publ_section_title
;
 Effects of cyano, ethynyl and ethylenedioxy groups on the photophysical
 properties of carbazole-based porphyrins.
;
_journal_issue 46
_journal_name_full 'Organic &amp; biomolecular chemistry'
_journal_page_first 11286
_journal_page_last 11291
_journal_paper_doi 10.1039/c5ob01824b
_journal_volume 13
_journal_year 2015
_chemical_formula_sum 'C53 H48 Cl2 N6 S2'
_chemical_formula_weight 903.99
_chemical_name_systematic
; 
 ? 
;
_space_group_IT_number 15
_symmetry_cell_setting monoclinic
_symmetry_Int_Tables_number 15
_symmetry_space_group_name_Hall '-C 2yc'
_symmetry_space_group_name_H-M 'C 1 2/c 1'
_atom_sites_solution_hydrogens geom
_atom_sites_solution_primary direct
_atom_sites_solution_secondary difmap
_audit_creation_method SHELXL-97
_audit_update_record
;
2015-01-18 deposited with the CCDC.
2015-09-18 downloaded from the CCDC.
;
_cell_angle_alpha 90.00
_cell_angle_beta 104.8650(10)
_cell_angle_gamma 90.00
_cell_formula_units_Z 8
_cell_length_a 19.1544(7)
_cell_length_b 28.1718(11)
_cell_length_c 19.2631(7)
_cell_measurement_reflns_used 9912
_cell_measurement_temperature 93(2)
_cell_measurement_theta_max 25.33
_cell_measurement_theta_min 2.30
_cell_volume 10046.8(7)
_computing_structure_refinement 'SHELXL-97 (Sheldrick, 2008)'
_computing_structure_solution 'SHELXS-97 (Sheldrick, 2008)'
_diffrn_ambient_temperature 93(2)
_diffrn_measured_fraction_theta_full 0.998
_diffrn_measured_fraction_theta_max 0.998
_diffrn_measurement_device_type 'Bruker APEX-II CCD'
_diffrn_measurement_method '\f and \w scans'
_diffrn_radiation_monochromator graphite
_diffrn_radiation_source 'fine-focus sealed tube'
_diffrn_radiation_type MoK\a
_diffrn_radiation_wavelength 0.71073
_diffrn_reflns_av_R_equivalents 0.0589
_diffrn_reflns_av_sigmaI/netI 0.0353
_diffrn_reflns_limit_h_max 22
_diffrn_reflns_limit_h_min -22
_diffrn_reflns_limit_k_max 33
_diffrn_reflns_limit_k_min -33
_diffrn_reflns_limit_l_max 22
_diffrn_reflns_limit_l_min -22
_diffrn_reflns_number 55820
_diffrn_reflns_theta_full 25.03
_diffrn_reflns_theta_max 25.03
_diffrn_reflns_theta_min 1.81
_exptl_absorpt_coefficient_mu 0.253
_exptl_absorpt_correction_T_max 0.9920
_exptl_absorpt_correction_T_min 0.9460
_exptl_absorpt_correction_type none
_exptl_crystal_colour yellow
_exptl_crystal_density_diffrn 1.195
_exptl_crystal_density_method 'not measured'
_exptl_crystal_description prism
_exptl_crystal_F_000 3792
_exptl_crystal_size_max 0.22
_exptl_crystal_size_mid 0.19
_exptl_crystal_size_min 0.03
_refine_diff_density_max 1.640
_refine_diff_density_min -1.153
_refine_diff_density_rms 0.103
_refine_ls_extinction_method none
_refine_ls_goodness_of_fit_ref 1.026
_refine_ls_hydrogen_treatment mixed
_refine_ls_matrix_type full
_refine_ls_number_parameters 615
_refine_ls_number_reflns 8875
_refine_ls_number_restraints 989
_refine_ls_restrained_S_all 0.979
_refine_ls_R_factor_all 0.0982
_refine_ls_R_factor_gt 0.0784
_refine_ls_shift/su_max 0.001
_refine_ls_shift/su_mean 0.000
_refine_ls_structure_factor_coef Fsqd
_refine_ls_weighting_details 'calc w=1/[\s^2^(Fo^2^)+(0.1234P)^2^+70.2553P] where P=(Fo^2^+2Fc^2^)/3'
_refine_ls_weighting_scheme calc
_refine_ls_wR_factor_gt 0.2188
_refine_ls_wR_factor_ref 0.2358
_reflns_number_gt 6964
_reflns_number_total 8875
_reflns_threshold_expression >2sigma(I)
_cod_data_source_file c5ob01824b2.cif
_cod_data_source_block c2c
_cod_depositor_comments
;
The following automatic conversions were performed:

'_symmetry_cell_setting' value 'Monoclinic' changed to 'monoclinic'
according to
/usr/data/users/saulius/crontab/automatic-downloads/rss-feeds/RSC/lib/dictionaries/cif_core.dic
dictionary named 'cif_core.dic' version 2.4.2 from 2011-04-26.

Automatic conversion script
Id: cif_fix_values 3271 2015-04-21 07:52:19Z andrius 

 Adding full bibliography for 7154731--7154732.cif.
;
_cod_original_cell_volume 10046.8(6)
_cod_original_sg_symbol_Hall -C2/c
_cod_original_sg_symbol_H-M '    C2/c '
_cod_database_code 7154731

loop_
_symmetry_equiv_pos_as_xyz
'x, y, z'
'-x, y, -z+1/2'
'x+1/2, y+1/2, z'
'-x+1/2, y+1/2, -z+1/2'
'-x, -y, -z'
'x, -y, z-1/2'
'-x+1/2, -y+1/2, -z'
'x+1/2, -y+1/2, z-1/2'

loop_
_atom_site_label
_atom_site_type_symbol
_atom_site_fract_x
_atom_site_fract_y
_atom_site_fract_z
_atom_site_U_iso_or_equiv
_atom_site_adp_type
_atom_site_occupancy
_atom_site_symmetry_multiplicity
_atom_site_calc_flag
_atom_site_refinement_flags
_atom_site_disorder_assembly
_atom_site_disorder_group
C5 C 0.50300(18) 0.26666(12) 0.15877(18) 0.0149(7) Uani 1 1 d U . .
C7 C 0.20318(19) 0.27729(13) 0.1060(2) 0.0187(8) Uani 1 1 d U . .
C8 C 0.40797(19) 0.35700(13) 0.09491(18) 0.0174(7) Uani 1 1 d U . .
H8A H 0.4575 0.3617 0.0965 0.021 Uiso 1 1 calc R . .
C9 C 0.5574(2) 0.06210(13) 0.12241(19) 0.0190(8) Uani 1 1 d U . .
C10 C 0.24654(19) 0.07088(12) 0.13384(19) 0.0181(7) Uani 1 1 d U . .
C11 C 0.36231(19) 0.39708(12) 0.08612(18) 0.0169(7) Uani 1 1 d U . .
C12 C 0.38425(19) 0.31111(12) 0.10138(19) 0.0161(7) Uani 1 1 d U . .
C13 C 0.42674(19) 0.10442(12) 0.12784(19) 0.0165(7) Uani 1 1 d U . .
C15 C 0.3177(2) 0.07565(12) 0.12954(19) 0.0181(7) Uani 1 1 d U . .
C16 C 0.52881(18) 0.21874(12) 0.16830(18) 0.0154(7) Uani 1 1 d U . .
C17 C 0.43349(19) 0.27019(12) 0.11552(18) 0.0156(7) Uani 1 1 d U . .
C18 C 0.48049(18) 0.18592(12) 0.13067(18) 0.0149(7) Uani 1 1 d U . .
C19 C 0.43185(19) 0.05455(12) 0.12463(19) 0.0183(7) Uani 1 1 d U . .
C20 C 0.3611(2) 0.03592(13) 0.12563(19) 0.0189(8) Uani 1 1 d U . .
C21 C 0.39519(19) 0.44672(12) 0.0860(2) 0.0188(8) Uani 1 1 d U . .
C22 C 0.26347(19) 0.34433(12) 0.08876(19) 0.0166(7) Uani 1 1 d U . .
C23 C 0.55089(19) 0.11160(13) 0.12726(19) 0.0179(7) Uani 1 1 d U . .
H23A H 0.5922 0.1308 0.1294 0.021 Uiso 1 1 calc R . .
C24 C 0.20416(19) 0.11359(13) 0.1404(2) 0.0190(8) Uani 1 1 d U . .
C25 C 0.15825(18) 0.19782(13) 0.1331(2) 0.0197(8) Uani 1 1 d U . .
C26 C 0.19363(19) 0.32605(13) 0.0924(2) 0.0196(8) Uani 1 1 d U . .
C27 C 0.4970(2) 0.03383(13) 0.1217(2) 0.0203(8) Uani 1 1 d U . .
H27A H 0.5006 0.0003 0.1192 0.024 Uiso 1 1 calc R . .
C28 C 0.59477(19) 0.20617(12) 0.21957(19) 0.0162(7) Uani 1 1 d U . .
C29 C 0.3324(2) -0.00944(13) 0.1261(2) 0.0218(8) Uani 1 1 d U . .
H29A H 0.3613 -0.0364 0.1232 0.026 Uiso 1 1 calc R . .
C30 C 0.0812(2) 0.27088(14) 0.1132(2) 0.0279(9) Uani 1 1 d U . .
H30A H 0.0422 0.2523 0.1204 0.033 Uiso 1 1 calc R . .
C31 C 0.31081(19) 0.30543(12) 0.09938(19) 0.0176(7) Uani 1 1 d U . .
C32 C 0.14027(19) 0.17151(14) 0.1858(2) 0.0232(8) Uani 1 1 d U . .
C33 C 0.2201(2) 0.02506(13) 0.13476(19) 0.0210(8) Uani 1 1 d U . .
H33A H 0.1719 0.0210 0.1383 0.025 Uiso 1 1 calc R . .
C34 C 0.2613(2) -0.01550(13) 0.1307(2) 0.0233(8) Uani 1 1 d U . .
C35 C 0.1467(2) 0.24858(13) 0.1166(2) 0.0219(8) Uani 1 1 d U . .
C36 C 0.54632(19) 0.30580(12) 0.19350(19) 0.0174(7) Uani 1 1 d U . .
C37 C 0.6285(2) 0.03908(13) 0.1169(2) 0.0214(8) Uani 1 1 d U . .
C38 C 0.48585(19) 0.13369(12) 0.12902(19) 0.0166(7) Uani 1 1 d U . .
C39 C 0.3372(2) 0.48539(13) 0.0719(2) 0.0235(8) Uani 1 1 d U . .
H39A H 0.3038 0.4803 0.0247 0.035 Uiso 1 1 calc R . .
H39B H 0.3602 0.5166 0.0730 0.035 Uiso 1 1 calc R . .
H39C H 0.3106 0.4841 0.1091 0.035 Uiso 1 1 calc R . .
C40 C 0.1268(2) 0.34674(14) 0.0889(2) 0.0244(8) Uani 1 1 d U . .
H40A H 0.1199 0.3797 0.0791 0.029 Uiso 1 1 calc R . .
C41 C 0.4366(2) 0.44980(13) 0.0283(2) 0.0259(9) Uani 1 1 d U . .
H41A H 0.4034 0.4443 -0.0189 0.039 Uiso 1 1 calc R . .
H41B H 0.4748 0.4257 0.0375 0.039 Uiso 1 1 calc R . .
H41C H 0.4583 0.4814 0.0294 0.039 Uiso 1 1 calc R . .
C42 C 0.2894(2) 0.39008(12) 0.08152(19) 0.0186(8) Uani 1 1 d U . .
H42A H 0.2572 0.4163 0.0735 0.022 Uiso 1 1 calc R . .
C43 C 0.6145(2) 0.00757(15) 0.0498(2) 0.0297(9) Uani 1 1 d U . .
H43A H 0.6600 -0.0069 0.0462 0.045 Uiso 1 1 calc R . .
H43B H 0.5946 0.0269 0.0070 0.045 Uiso 1 1 calc R . .
H43C H 0.5800 -0.0174 0.0533 0.045 Uiso 1 1 calc R . .
C44 C 0.2306(2) -0.06588(13) 0.1319(2) 0.0277(9) Uani 1 1 d U . .
C45 C 0.1064(2) 0.19123(15) 0.2379(2) 0.0302(10) Uani 1 1 d U . .
C46 C 0.1527(2) 0.08963(15) 0.2406(2) 0.0290(9) Uani 1 1 d U . .
C48 C 0.0702(2) 0.31934(15) 0.0998(2) 0.0306(10) Uani 1 1 d U A .
C49 C 0.16518(19) 0.12361(13) 0.1894(2) 0.0205(8) Uani 1 1 d U . .
C50 C 0.4470(2) 0.45548(14) 0.1602(2) 0.0302(9) Uani 1 1 d U . .
H50A H 0.4846 0.4310 0.1700 0.045 Uiso 1 1 calc R . .
H50B H 0.4200 0.4542 0.1971 0.045 Uiso 1 1 calc R . .
H50C H 0.4694 0.4868 0.1609 0.045 Uiso 1 1 calc R . .
C51 C 0.6852(2) 0.07623(16) 0.1106(3) 0.0385(11) Uani 1 1 d U . .
H51A H 0.7296 0.0602 0.1072 0.058 Uiso 1 1 calc R . .
H51B H 0.6957 0.0967 0.1531 0.058 Uiso 1 1 calc R . .
H51C H 0.6666 0.0955 0.0675 0.058 Uiso 1 1 calc R . .
C53 C 0.6589(2) 0.00906(17) 0.1835(2) 0.0363(11) Uani 1 1 d U . .
H53A H 0.7044 -0.0055 0.1803 0.055 Uiso 1 1 calc R . .
H53B H 0.6242 -0.0159 0.1868 0.055 Uiso 1 1 calc R . .
H53C H 0.6677 0.0292 0.2263 0.055 Uiso 1 1 calc R . .
C54 C -0.0039(2) 0.34143(17) 0.0979(3) 0.0456(13) Uani 1 1 d U . .
C56 C 0.1501(3) -0.06560(17) 0.1247(4) 0.0552(15) Uani 1 1 d U . .
H56A H 0.1329 -0.0983 0.1257 0.083 Uiso 1 1 calc R . .
H56B H 0.1253 -0.0506 0.0791 0.083 Uiso 1 1 calc R . .
H56C H 0.1399 -0.0477 0.1646 0.083 Uiso 1 1 calc R . .
C57 C 0.2696(4) -0.09126(18) 0.2006(3) 0.0631(17) Uani 1 1 d U . .
H57A H 0.2499 -0.1233 0.2008 0.095 Uiso 1 1 calc R . .
H57B H 0.2629 -0.0736 0.2422 0.095 Uiso 1 1 calc R . .
H57C H 0.3213 -0.0933 0.2030 0.095 Uiso 1 1 calc R . .
C58 C 0.2431(3) -0.09421(17) 0.0675(3) 0.0456(12) Uani 1 1 d U . .
H58A H 0.2238 -0.1264 0.0680 0.068 Uiso 1 1 calc R . .
H58B H 0.2950 -0.0959 0.0710 0.068 Uiso 1 1 calc R . .
H58C H 0.2184 -0.0783 0.0227 0.068 Uiso 1 1 calc R . .
C1A C -0.0111(4) 0.3916(3) 0.0746(4) 0.0252(17) Uani 0.591(9) 1 d PU A 1
H1AA H -0.0292 0.3930 0.0223 0.038 Uiso 0.591(9) 1 calc PR A 1
H1AB H 0.0362 0.4072 0.0892 0.038 Uiso 0.591(9) 1 calc PR A 1
H1AC H -0.0450 0.4078 0.0970 0.038 Uiso 0.591(9) 1 calc PR A 1
C2A C -0.0226(5) 0.3304(3) 0.1634(5) 0.032(2) Uani 0.591(9) 1 d PU A 1
H2AA H -0.0450 0.2989 0.1595 0.048 Uiso 0.591(9) 1 calc PR A 1
H2AB H -0.0567 0.3541 0.1722 0.048 Uiso 0.591(9) 1 calc PR A 1
H2AC H 0.0211 0.3306 0.2032 0.048 Uiso 0.591(9) 1 calc PR A 1
C3A C -0.0640(3) 0.3129(2) 0.0314(4) 0.0245(17) Uani 0.591(9) 1 d PU A 1
H3AA H -0.0404 0.2860 0.0148 0.037 Uiso 0.591(9) 1 calc PR A 1
H3AB H -0.0822 0.3349 -0.0087 0.037 Uiso 0.591(9) 1 calc PR A 1
H3AC H -0.1044 0.3015 0.0494 0.037 Uiso 0.591(9) 1 calc PR A 1
C1B C 0.0196(6) 0.3898(4) 0.1649(6) 0.033(3) Uani 0.409(9) 1 d PU A 2
H1BA H 0.0704 0.3870 0.1914 0.049 Uiso 0.409(9) 1 calc PR A 2
H1BB H -0.0110 0.3876 0.1986 0.049 Uiso 0.409(9) 1 calc PR A 2
H1BC H 0.0117 0.4206 0.1403 0.049 Uiso 0.409(9) 1 calc PR A 2
C2B C -0.0489(7) 0.3140(5) 0.1394(7) 0.028(3) Uani 0.409(9) 1 d PU A 2
H2BA H -0.0685 0.2853 0.1126 0.042 Uiso 0.409(9) 1 calc PR A 2
H2BB H -0.0888 0.3340 0.1455 0.042 Uiso 0.409(9) 1 calc PR A 2
H2BC H -0.0184 0.3051 0.1866 0.042 Uiso 0.409(9) 1 calc PR A 2
C3B C -0.0335(6) 0.3650(5) 0.0387(7) 0.039(3) Uani 0.409(9) 1 d PU A 2
H3BA H -0.0485 0.3427 -0.0014 0.058 Uiso 0.409(9) 1 calc PR A 2
H3BB H 0.0017 0.3874 0.0286 0.058 Uiso 0.409(9) 1 calc PR A 2
H3BC H -0.0757 0.3824 0.0449 0.058 Uiso 0.409(9) 1 calc PR A 2
C3E C 0.9277(6) 0.1419(3) 0.0735(5) 0.0734(6) Uani 0.622(3) 1 d PDU B 1
H3EA H 0.9230 0.1650 0.1108 0.088 Uiso 0.622(3) 1 calc PR B 1
H3EB H 0.8790 0.1291 0.0511 0.088 Uiso 0.622(3) 1 calc PR B 1
C3F C 0.897(2) 0.1793(16) 0.046(2) 0.0734(6) Uani 0.111(2) 1 d PDU C 2
H3FA H 0.8538 0.1598 0.0436 0.088 Uiso 0.111(2) 1 calc PR C 2
H3FB H 0.9039 0.2004 0.0887 0.088 Uiso 0.111(2) 1 calc PR C 2
C3G C 0.779(2) 0.2695(6) -0.1121(8) 0.0734(6) Uani 0.159(2) 1 d PDU D 3
H3GA H 0.8144 0.2914 -0.1245 0.088 Uiso 0.159(2) 1 calc PR D 3
H3GB H 0.7375 0.2886 -0.1061 0.088 Uiso 0.159(2) 1 calc PR D 3
C3H C 0.760(3) 0.2645(11) -0.075(3) 0.0734(6) Uani 0.108(2) 1 d PDU E 4
H3HA H 0.7118 0.2496 -0.0865 0.088 Uiso 0.108(2) 1 calc PR E 4
H3HB H 0.7736 0.2720 -0.0227 0.088 Uiso 0.108(2) 1 calc PR E 4
Cl1E Cl 0.98212(15) 0.09667(10) 0.11335(16) 0.0734(6) Uani 0.622(3) 1 d PDU B 1
Cl2E Cl 0.95867(15) 0.17105(10) 0.00932(16) 0.0734(6) Uani 0.622(3) 1 d PDU B 1
Cl1F Cl 0.9701(8) 0.1430(5) 0.0580(8) 0.0734(6) Uani 0.111(2) 1 d PDU C 2
Cl2F Cl 0.8836(8) 0.2132(5) -0.0285(8) 0.0734(6) Uani 0.111(2) 1 d PDU C 2
Cl1G Cl 0.7496(6) 0.2299(4) -0.1805(5) 0.0734(6) Uani 0.159(2) 1 d PDU D 3
Cl2G Cl 0.8181(6) 0.2413(4) -0.0334(5) 0.0734(6) Uani 0.159(2) 1 d PDU D 3
Cl1H Cl 0.8214(8) 0.2254(5) -0.0926(9) 0.0734(6) Uani 0.108(2) 1 d PDU E 4
Cl2H Cl 0.7568(8) 0.3156(5) -0.1226(9) 0.0734(6) Uani 0.108(2) 1 d PDU E 4
N1 N 0.1418(2) 0.06230(15) 0.2807(2) 0.0442(10) Uani 1 1 d U . .
N2 N 0.0819(2) 0.20666(15) 0.2814(3) 0.0456(10) Uani 1 1 d U . .
N3 N 0.58396(18) 0.33570(11) 0.22131(18) 0.0256(7) Uani 1 1 d U . .
N4 N 0.64668(17) 0.19722(11) 0.26256(17) 0.0217(7) Uani 1 1 d U . .
N5 N 0.27355(16) 0.26469(10) 0.10846(17) 0.0183(7) Uani 1 1 d U . .
H5A H 0.2916 0.2358 0.1147 0.022 Uiso 1 1 calc R . .
N6 N 0.35735(16) 0.11687(10) 0.12944(16) 0.0171(6) Uani 1 1 d U . .
H6A H 0.3411 0.1460 0.1303 0.021 Uiso 1 1 calc R . .
S1 S 0.40454(5) 0.21471(3) 0.08130(5) 0.0164(2) Uani 1 1 d U . .
S2 S 0.20459(5) 0.16263(3) 0.08658(5) 0.0189(2) Uani 1 1 d U . .

loop_
_atom_site_aniso_label
_atom_site_aniso_U_11
_atom_site_aniso_U_22
_atom_site_aniso_U_33
_atom_site_aniso_U_23
_atom_site_aniso_U_13
_atom_site_aniso_U_12
C5 0.0144(17) 0.0149(16) 0.0159(17) 0.0007(14) 0.0047(14) -0.0008(13)
C7 0.0128(17) 0.0204(18) 0.0217(18) 0.0060(15) 0.0023(14) 0.0033(14)
C8 0.0150(17) 0.0197(18) 0.0157(17) 0.0022(14) 0.0010(14) -0.0010(14)
C9 0.0204(18) 0.0176(17) 0.0166(18) -0.0028(14) 0.0005(14) 0.0014(14)
C10 0.0180(18) 0.0167(17) 0.0165(17) 0.0028(14) -0.0012(14) -0.0010(14)
C11 0.0182(17) 0.0170(17) 0.0140(17) 0.0005(14) 0.0016(14) 0.0000(14)
C12 0.0153(17) 0.0161(17) 0.0156(17) 0.0024(14) 0.0016(14) 0.0022(14)
C13 0.0174(17) 0.0144(17) 0.0164(17) 0.0002(14) 0.0019(14) 0.0023(14)
C15 0.0211(18) 0.0168(17) 0.0144(17) -0.0003(14) 0.0008(14) -0.0049(14)
C16 0.0147(17) 0.0157(17) 0.0155(17) 0.0012(13) 0.0034(14) -0.0008(13)
C17 0.0172(17) 0.0157(17) 0.0145(17) 0.0013(14) 0.0052(14) -0.0021(14)
C18 0.0134(16) 0.0187(17) 0.0124(16) 0.0016(14) 0.0026(13) 0.0015(13)
C19 0.0192(18) 0.0169(17) 0.0170(18) -0.0009(14) 0.0012(14) -0.0008(14)
C20 0.0230(19) 0.0161(17) 0.0161(17) 0.0001(14) 0.0019(14) -0.0006(14)
C21 0.0158(17) 0.0136(17) 0.0243(19) 0.0000(14) 0.0001(15) -0.0011(14)
C22 0.0157(17) 0.0170(17) 0.0170(17) 0.0026(14) 0.0039(14) 0.0034(14)
C23 0.0159(17) 0.0190(18) 0.0173(17) 0.0004(14) 0.0016(14) 0.0002(14)
C24 0.0157(17) 0.0167(17) 0.0205(18) 0.0078(14) -0.0031(14) -0.0049(14)
C25 0.0111(17) 0.0191(18) 0.026(2) 0.0056(15) -0.0007(14) -0.0007(14)
C26 0.0161(18) 0.0184(18) 0.0236(19) 0.0040(15) 0.0038(15) 0.0002(14)
C27 0.026(2) 0.0125(17) 0.0201(18) -0.0020(14) 0.0019(15) 0.0023(15)
C28 0.0196(19) 0.0105(16) 0.0186(18) -0.0009(14) 0.0052(16) -0.0009(14)
C29 0.027(2) 0.0157(18) 0.0209(19) -0.0009(15) 0.0021(16) -0.0004(15)
C30 0.0175(19) 0.026(2) 0.041(2) 0.0113(18) 0.0087(17) 0.0005(16)
C31 0.0167(17) 0.0174(17) 0.0179(17) 0.0037(14) 0.0029(14) -0.0015(14)
C32 0.0137(17) 0.0248(19) 0.031(2) 0.0060(16) 0.0055(15) -0.0003(15)
C33 0.0196(18) 0.0215(19) 0.0185(18) 0.0030(15) -0.0014(15) -0.0060(15)
C34 0.025(2) 0.0197(19) 0.0206(19) 0.0020(15) -0.0017(15) -0.0042(15)
C35 0.0176(18) 0.0193(18) 0.028(2) 0.0076(15) 0.0033(15) 0.0019(15)
C36 0.0168(17) 0.0164(18) 0.0190(18) 0.0020(15) 0.0043(14) 0.0024(15)
C37 0.0204(19) 0.0186(18) 0.0229(19) -0.0036(15) 0.0014(15) 0.0044(15)
C38 0.0162(17) 0.0151(17) 0.0171(17) -0.0012(14) 0.0015(14) -0.0007(14)
C39 0.023(2) 0.0151(18) 0.031(2) -0.0003(16) 0.0037(16) 0.0002(15)
C40 0.0196(19) 0.0202(19) 0.032(2) 0.0091(16) 0.0047(16) 0.0048(15)
C41 0.025(2) 0.0183(19) 0.033(2) 0.0076(16) 0.0053(17) -0.0018(15)
C42 0.0202(18) 0.0148(17) 0.0195(18) 0.0022(14) 0.0026(15) 0.0014(14)
C43 0.028(2) 0.033(2) 0.028(2) -0.0052(18) 0.0076(17) 0.0041(18)
C44 0.031(2) 0.0146(18) 0.035(2) 0.0017(16) 0.0027(18) -0.0072(16)
C45 0.025(2) 0.026(2) 0.042(2) 0.0134(19) 0.0142(19) 0.0050(17)
C46 0.0191(19) 0.030(2) 0.038(2) 0.0112(19) 0.0082(17) 0.0036(16)
C48 0.019(2) 0.028(2) 0.047(3) 0.0146(19) 0.0119(18) 0.0071(16)
C49 0.0131(17) 0.0208(18) 0.026(2) 0.0087(15) 0.0027(15) 0.0002(14)
C50 0.029(2) 0.023(2) 0.031(2) -0.0031(17) -0.0062(18) 0.0020(17)
C51 0.023(2) 0.028(2) 0.064(3) -0.005(2) 0.012(2) 0.0036(18)
C53 0.031(2) 0.046(3) 0.029(2) 0.005(2) 0.0018(18) 0.016(2)
C54 0.026(2) 0.041(3) 0.078(4) 0.030(3) 0.028(2) 0.018(2)
C56 0.045(3) 0.028(2) 0.099(5) 0.000(3) 0.029(3) -0.013(2)
C57 0.093(5) 0.032(3) 0.050(3) 0.012(2) -0.006(3) -0.022(3)
C58 0.051(3) 0.028(2) 0.056(3) -0.014(2) 0.012(2) -0.016(2)
C1A 0.020(3) 0.026(4) 0.031(4) 0.002(3) 0.010(3) 0.007(3)
C2A 0.027(5) 0.038(5) 0.035(5) 0.003(4) 0.015(4) 0.008(4)
C3A 0.017(3) 0.025(3) 0.029(4) 0.003(3) 0.001(3) 0.004(3)
C1B 0.032(6) 0.029(5) 0.041(6) -0.004(4) 0.015(5) 0.008(4)
C2B 0.022(6) 0.031(6) 0.033(7) 0.008(5) 0.009(5) -0.005(5)
C3B 0.029(6) 0.051(7) 0.036(6) 0.019(6) 0.008(5) 0.022(5)
C3E 0.0686(11) 0.0725(11) 0.0850(13) -0.0169(9) 0.0301(9) -0.0144(9)
C3F 0.0686(11) 0.0725(11) 0.0850(13) -0.0169(9) 0.0301(9) -0.0144(9)
C3G 0.0686(11) 0.0725(11) 0.0850(13) -0.0169(9) 0.0301(9) -0.0144(9)
C3H 0.0686(11) 0.0725(11) 0.0850(13) -0.0169(9) 0.0301(9) -0.0144(9)
Cl1E 0.0686(11) 0.0725(11) 0.0850(13) -0.0169(9) 0.0301(9) -0.0144(9)
Cl2E 0.0686(11) 0.0725(11) 0.0850(13) -0.0169(9) 0.0301(9) -0.0144(9)
Cl1F 0.0686(11) 0.0725(11) 0.0850(13) -0.0169(9) 0.0301(9) -0.0144(9)
Cl2F 0.0686(11) 0.0725(11) 0.0850(13) -0.0169(9) 0.0301(9) -0.0144(9)
Cl1G 0.0686(11) 0.0725(11) 0.0850(13) -0.0169(9) 0.0301(9) -0.0144(9)
Cl2G 0.0686(11) 0.0725(11) 0.0850(13) -0.0169(9) 0.0301(9) -0.0144(9)
Cl1H 0.0686(11) 0.0725(11) 0.0850(13) -0.0169(9) 0.0301(9) -0.0144(9)
Cl2H 0.0686(11) 0.0725(11) 0.0850(13) -0.0169(9) 0.0301(9) -0.0144(9)
N1 0.040(2) 0.044(2) 0.054(3) 0.027(2) 0.020(2) 0.0074(18)
N2 0.045(2) 0.042(2) 0.059(3) 0.010(2) 0.031(2) 0.0108(19)
N3 0.0244(17) 0.0228(17) 0.0276(18) -0.0010(14) 0.0034(14) -0.0037(14)
N4 0.0214(17) 0.0170(15) 0.0231(17) 0.0025(13) -0.0005(14) 0.0002(13)
N5 0.0139(15) 0.0135(14) 0.0264(17) 0.0056(12) 0.0029(12) 0.0010(11)
N6 0.0160(15) 0.0099(14) 0.0239(16) 0.0013(12) 0.0023(12) 0.0003(11)
S1 0.0138(4) 0.0144(4) 0.0182(5) 0.0002(3) -0.0006(3) 0.0002(3)
S2 0.0174(5) 0.0173(4) 0.0199(5) 0.0056(4) 0.0009(4) -0.0012(3)

loop_
_atom_type_symbol
_atom_type_description
_atom_type_scat_dispersion_real
_atom_type_scat_dispersion_imag
_atom_type_scat_source
C C 0.0033 0.0016 'International Tables Vol C Tables 4.2.6.8 and 6.1.1.4'
H H 0.0000 0.0000 'International Tables Vol C Tables 4.2.6.8 and 6.1.1.4'
N N 0.0061 0.0033 'International Tables Vol C Tables 4.2.6.8 and 6.1.1.4'
S S 0.1246 0.1234 'International Tables Vol C Tables 4.2.6.8 and 6.1.1.4'
Cl Cl 0.1484 0.1585 'International Tables Vol C Tables 4.2.6.8 and 6.1.1.4'

loop_
_geom_angle_atom_site_label_1
_geom_angle_atom_site_label_2
_geom_angle_atom_site_label_3
_geom_angle
C17 C5 C16 113.1(3)
C17 C5 C36 125.3(3)
C16 C5 C36 121.6(3)
N5 C7 C26 109.7(3)
N5 C7 C35 128.8(3)
C26 C7 C35 121.5(3)
C12 C8 C11 123.3(3)
C12 C8 H8A 118.3
C11 C8 H8A 118.3
C27 C9 C23 118.5(3)
C27 C9 C37 120.2(3)
C23 C9 C37 121.3(3)
C33 C10 C15 117.1(3)
C33 C10 C24 123.1(3)
C15 C10 C24 119.7(3)
C42 C11 C8 118.4(3)
C42 C11 C21 122.3(3)
C8 C11 C21 119.2(3)
C8 C12 C31 116.9(3)
C8 C12 C17 122.6(3)
C31 C12 C17 120.4(3)
N6 C13 C38 129.1(3)
N6 C13 C19 109.4(3)
C38 C13 C19 121.6(3)
N6 C15 C10 128.7(3)
N6 C15 C20 109.5(3)
C10 C15 C20 121.8(3)
C18 C16 C5 113.7(3)
C18 C16 C28 123.5(3)
C5 C16 C28 122.3(3)
C5 C17 C12 129.9(3)
C5 C17 S1 109.3(3)
C12 C17 S1 120.7(3)
C16 C18 C38 129.8(3)
C16 C18 S1 109.5(3)
C38 C18 S1 120.7(3)
C27 C19 C13 119.5(3)
C27 C19 C20 134.1(3)
C13 C19 C20 106.4(3)
C29 C20 C15 119.3(3)
C29 C20 C19 134.4(3)
C15 C20 C19 106.2(3)
C41 C21 C39 108.7(3)
C41 C21 C11 110.1(3)
C39 C21 C11 111.7(3)
C41 C21 C50 109.6(3)
C39 C21 C50 108.5(3)
C11 C21 C50 108.2(3)
C42 C22 C31 120.0(3)
C42 C22 C26 133.3(3)
C31 C22 C26 106.6(3)
C38 C23 C9 122.5(3)
C38 C23 H23A 118.7
C9 C23 H23A 118.7
C49 C24 C10 129.4(3)
C49 C24 S2 109.6(3)
C10 C24 S2 120.8(3)
C32 C25 C35 129.3(4)
C32 C25 S2 109.5(3)
C35 C25 S2 121.1(3)
C40 C26 C7 119.6(3)
C40 C26 C22 134.1(3)
C7 C26 C22 106.2(3)
C19 C27 C9 120.5(3)
C19 C27 H27A 119.7
C9 C27 H27A 119.7
N4 C28 C16 177.3(4)
C20 C29 C34 120.3(3)
C20 C29 H29A 119.8
C34 C29 H29A 119.8
C35 C30 C48 122.9(4)
C35 C30 H30A 118.6
C48 C30 H30A 118.6
N5 C31 C22 109.3(3)
N5 C31 C12 129.4(3)
C22 C31 C12 121.3(3)
C25 C32 C49 113.7(3)
C25 C32 C45 123.5(4)
C49 C32 C45 122.5(3)
C10 C33 C34 123.0(4)
C10 C33 H33A 118.5
C34 C33 H33A 118.5
C29 C34 C33 118.4(3)
C29 C34 C44 119.7(3)
C33 C34 C44 121.9(3)
C30 C35 C7 116.9(3)
C30 C35 C25 122.3(3)
C7 C35 C25 120.8(3)
N3 C36 C5 176.5(4)
C53 C37 C43 109.6(3)
C53 C37 C51 108.6(4)
C43 C37 C51 107.6(3)
C53 C37 C9 109.2(3)
C43 C37 C9 109.7(3)
C51 C37 C9 112.0(3)
C13 C38 C23 117.4(3)
C13 C38 C18 121.9(3)
C23 C38 C18 120.7(3)
C21 C39 H39A 109.5
C21 C39 H39B 109.5
H39A C39 H39B 109.5
C21 C39 H39C 109.5
H39A C39 H39C 109.5
H39B C39 H39C 109.5
C48 C40 C26 120.2(3)
C48 C40 H40A 119.9
C26 C40 H40A 119.9
C21 C41 H41A 109.5
C21 C41 H41B 109.5
H41A C41 H41B 109.5
C21 C41 H41C 109.5
H41A C41 H41C 109.5
H41B C41 H41C 109.5
C11 C42 C22 120.0(3)
C11 C42 H42A 120.0
C22 C42 H42A 120.0
C37 C43 H43A 109.5
C37 C43 H43B 109.5
H43A C43 H43B 109.5
C37 C43 H43C 109.5
H43A C43 H43C 109.5
H43B C43 H43C 109.5
C56 C44 C57 110.2(4)
C56 C44 C34 112.2(3)
C57 C44 C34 110.0(3)
C56 C44 C58 107.0(4)
C57 C44 C58 108.2(4)
C34 C44 C58 109.0(3)
N2 C45 C32 177.3(5)
N1 C46 C49 178.9(5)
C40 C48 C30 119.0(4)
C40 C48 C54 121.4(4)
C30 C48 C54 119.6(4)
C24 C49 C32 113.3(3)
C24 C49 C46 123.3(3)
C32 C49 C46 123.4(4)
C21 C50 H50A 109.5
C21 C50 H50B 109.5
H50A C50 H50B 109.5
C21 C50 H50C 109.5
H50A C50 H50C 109.5
H50B C50 H50C 109.5
C37 C51 H51A 109.5
C37 C51 H51B 109.5
H51A C51 H51B 109.5
C37 C51 H51C 109.5
H51A C51 H51C 109.5
H51B C51 H51C 109.5
C37 C53 H53A 109.5
C37 C53 H53B 109.5
H53A C53 H53B 109.5
C37 C53 H53C 109.5
H53A C53 H53C 109.5
H53B C53 H53C 109.5
C3B C54 C2A 136.4(7)
C3B C54 C1A 43.0(7)
C2A C54 C1A 116.8(6)
C3B C54 C2B 122.2(8)
C2A C54 C2B 29.1(5)
C1A C54 C2B 128.4(6)
C3B C54 C48 114.4(6)
C2A C54 C48 109.2(5)
C1A C54 C48 114.0(4)
C2B C54 C48 115.1(6)
C3B C54 C3A 61.6(7)
C2A C54 C3A 106.8(6)
C1A C54 C3A 103.4(5)
C2B C54 C3A 77.9(7)
C48 C54 C3A 105.7(4)
C3B C54 C1B 101.9(8)
C2A C54 C1B 67.5(6)
C1A C54 C1B 59.7(5)
C2B C54 C1B 94.4(7)
C48 C54 C1B 102.9(5)
C3A C54 C1B 151.0(5)
C44 C56 H56A 109.5
C44 C56 H56B 109.5
H56A C56 H56B 109.5
C44 C56 H56C 109.5
H56A C56 H56C 109.5
H56B C56 H56C 109.5
C44 C57 H57A 109.5
C44 C57 H57B 109.5
H57A C57 H57B 109.5
C44 C57 H57C 109.5
H57A C57 H57C 109.5
H57B C57 H57C 109.5
C44 C58 H58A 109.5
C44 C58 H58B 109.5
H58A C58 H58B 109.5
C44 C58 H58C 109.5
H58A C58 H58C 109.5
H58B C58 H58C 109.5
C54 C1A H1AA 109.5
C54 C1A H1AB 109.5
H1AA C1A H1AB 109.5
C54 C1A H1AC 109.5
H1AA C1A H1AC 109.5
H1AB C1A H1AC 109.5
C54 C2A H2AA 109.5
C54 C2A H2AB 109.5
H2AA C2A H2AB 109.5
C54 C2A H2AC 109.5
H2AA C2A H2AC 109.5
H2AB C2A H2AC 109.5
C54 C3A H3AA 109.5
C54 C3A H3AB 109.5
H3AA C3A H3AB 109.5
C54 C3A H3AC 109.5
H3AA C3A H3AC 109.5
H3AB C3A H3AC 109.5
C54 C1B H1BA 109.5
C54 C1B H1BB 109.5
H1BA C1B H1BB 109.5
C54 C1B H1BC 109.5
H1BA C1B H1BC 109.5
H1BB C1B H1BC 109.5
C54 C2B H2BA 109.5
C54 C2B H2BB 109.5
H2BA C2B H2BB 109.5
C54 C2B H2BC 109.5
H2BA C2B H2BC 109.5
H2BB C2B H2BC 109.5
C54 C3B H3BA 109.5
C54 C3B H3BB 109.5
H3BA C3B H3BB 109.5
C54 C3B H3BC 109.5
H3BA C3B H3BC 109.5
H3BB C3B H3BC 109.5
Cl1E C3E Cl2E 113.6(6)
Cl1E C3E H3EA 108.9
Cl2E C3E H3EA 108.9
Cl1E C3E H3EB 108.9
Cl2E C3E H3EB 108.9
H3EA C3E H3EB 107.7
Cl2F C3F Cl1F 113.3(10)
Cl2F C3F H3FA 108.9
Cl1F C3F H3FA 108.9
Cl2F C3F H3FB 108.9
Cl1F C3F H3FB 108.9
H3FA C3F H3FB 107.7
Cl2G C3G Cl1G 111.2(10)
Cl2G C3G H3GA 109.4
Cl1G C3G H3GA 109.4
Cl2G C3G H3GB 109.4
Cl1G C3G H3GB 109.4
H3GA C3G H3GB 108.0
Cl2H C3H Cl1H 111.7(10)
Cl2H C3H H3HA 109.3
Cl1H C3H H3HA 109.3
Cl2H C3H H3HB 109.3
Cl1H C3H H3HB 109.3
H3HA C3H H3HB 107.9
C7 N5 C31 108.2(3)
C7 N5 H5A 125.9
C31 N5 H5A 125.9
C13 N6 C15 108.5(3)
C13 N6 H6A 125.7
C15 N6 H6A 125.7
C18 S1 C17 94.14(17)
C25 S2 C24 93.74(18)

loop_
_geom_bond_atom_site_label_1
_geom_bond_atom_site_label_2
_geom_bond_distance
C5 C17 1.381(5)
C5 C16 1.433(5)
C5 C36 1.438(5)
C7 N5 1.383(5)
C7 C26 1.402(5)
C7 C35 1.407(5)
C8 C12 1.386(5)
C8 C11 1.411(5)
C8 H8A 0.9500
C9 C27 1.402(5)
C9 C23 1.405(5)
C9 C37 1.537(5)
C10 C33 1.388(5)
C10 C15 1.393(5)
C10 C24 1.475(5)
C11 C42 1.390(5)
C11 C21 1.534(5)
C12 C31 1.406(5)
C12 C17 1.470(5)
C13 N6 1.383(5)
C13 C38 1.396(5)
C13 C19 1.411(5)
C15 N6 1.388(4)
C15 C20 1.408(5)
C16 C18 1.376(5)
C16 C28 1.434(5)
C17 S1 1.731(4)
C18 C38 1.476(5)
C18 S1 1.723(3)
C19 C27 1.392(5)
C19 C20 1.458(5)
C20 C29 1.392(5)
C21 C41 1.525(5)
C21 C39 1.529(5)
C21 C50 1.537(5)
C22 C42 1.401(5)
C22 C31 1.403(5)
C22 C26 1.452(5)
C23 C38 1.401(5)
C23 H23A 0.9500
C24 C49 1.374(5)
C24 S2 1.729(3)
C25 C32 1.371(5)
C25 C35 1.469(5)
C25 S2 1.727(4)
C26 C40 1.392(5)
C27 H27A 0.9500
C28 N4 1.147(5)
C29 C34 1.398(6)
C29 H29A 0.9500
C30 C35 1.390(5)
C30 C48 1.396(6)
C30 H30A 0.9500
C31 N5 1.386(4)
C32 C49 1.427(5)
C32 C45 1.439(6)
C33 C34 1.402(5)
C33 H33A 0.9500
C34 C44 1.539(5)
C36 N3 1.148(5)
C37 C53 1.523(6)
C37 C43 1.533(5)
C37 C51 1.535(6)
C39 H39A 0.9800
C39 H39B 0.9800
C39 H39C 0.9800
C40 C48 1.391(6)
C40 H40A 0.9500
C41 H41A 0.9800
C41 H41B 0.9800
C41 H41C 0.9800
C42 H42A 0.9500
C43 H43A 0.9800
C43 H43B 0.9800
C43 H43C 0.9800
C44 C56 1.512(7)
C44 C57 1.520(7)
C44 C58 1.544(6)
C45 N2 1.147(6)
C46 N1 1.147(5)
C46 C49 1.438(5)
C48 C54 1.541(5)
C50 H50A 0.9800
C50 H50B 0.9800
C50 H50C 0.9800
C51 H51A 0.9800
C51 H51B 0.9800
C51 H51C 0.9800
C53 H53A 0.9800
C53 H53B 0.9800
C53 H53C 0.9800
C54 C3B 1.316(12)
C54 C2A 1.430(10)
C54 C1A 1.478(8)
C54 C2B 1.527(12)
C54 C3A 1.690(9)
C54 C1B 1.852(12)
C56 H56A 0.9800
C56 H56B 0.9800
C56 H56C 0.9800
C57 H57A 0.9800
C57 H57B 0.9800
C57 H57C 0.9800
C58 H58A 0.9800
C58 H58B 0.9800
C58 H58C 0.9800
C1A H1AA 0.9800
C1A H1AB 0.9800
C1A H1AC 0.9800
C2A H2AA 0.9800
C2A H2AB 0.9800
C2A H2AC 0.9800
C3A H3AA 0.9800
C3A H3AB 0.9800
C3A H3AC 0.9800
C1B H1BA 0.9800
C1B H1BB 0.9800
C1B H1BC 0.9800
C2B H2BA 0.9800
C2B H2BB 0.9800
C2B H2BC 0.9800
C3B H3BA 0.9800
C3B H3BB 0.9800
C3B H3BC 0.9800
C3E Cl1E 1.701(8)
C3E Cl2E 1.711(8)
C3E H3EA 0.9900
C3E H3EB 0.9900
C3F Cl2F 1.693(10)
C3F Cl1F 1.697(10)
C3F H3FA 0.9900
C3F H3FB 0.9900
C3G Cl2G 1.707(10)
C3G Cl1G 1.709(10)
C3G H3GA 0.9900
C3G H3GB 0.9900
C3H Cl2H 1.704(10)
C3H Cl1H 1.707(10)
C3H H3HA 0.9900
C3H H3HB 0.9900
N5 H5A 0.8800
N6 H6A 0.8800
